data_7155075
loop_
_publ_author_name
'Smetanin, Ilia A.'
'Novikov, Mikhail S.'
'Agafonova, Anastasiya V.'
'Rostovskii, Nikolai V.'
'Khlebnikov, Alexander F.'
'Kudryavtsev, Igor V.'
'Terpilowski, Maxim A.'
'Serebriakova, Maria K.'
'Trulioff, Andrey S.'
'Goncharov, Nikolay V.'

_publ_section_title
;
 A novel strategy for the synthesis of thermally stable and
 apoptosis-inducing 2,3-dihydroazetes.
;
_journal_issue 19
_journal_name_full 'Organic &amp; biomolecular chemistry'
_journal_page_first 4479
_journal_page_last 4487
_journal_paper_doi 10.1039/c6ob00588h
_journal_volume 14
_journal_year 2016
_chemical_formula_moiety 'C15 H15 N O6'
_chemical_formula_sum 'C15 H15 N O6'
_chemical_formula_weight 305.28
_chemical_name_systematic
;
 ? 
;
_space_group_crystal_system monoclinic
_space_group_IT_number 14
_space_group_name_Hall '-P 2yn'
_space_group_name_H-M_alt 'P 1 21/n 1'
_symmetry_space_group_name_Hall '-P 2yn'
_symmetry_space_group_name_H-M 'P 1 21/n 1'
_atom_sites_solution_hydrogens geom
_atom_sites_solution_primary direct
_atom_sites_solution_secondary difmap
_audit_creation_date 2014-09-02
_audit_creation_method
;
  Olex2 1.2-ac2
  (compiled 2012.03.27 svn.r2268, GUI svn.r4156)
;
_audit_update_record
;
2016-01-26 deposited with the CCDC.
2016-04-11 downloaded from the CCDC.
;
_cell_angle_alpha 90.00
_cell_angle_beta 98.1319(17)
_cell_angle_gamma 90.00
_cell_formula_units_Z 4
_cell_length_a 9.47048(18)
_cell_length_b 8.60587(17)
_cell_length_c 18.2016(4)
_cell_measurement_reflns_used 5166
_cell_measurement_temperature 100(2)
_cell_measurement_theta_max 75.9230
_cell_measurement_theta_min 4.9090
_cell_volume 1468.55(5)
_computing_cell_refinement
;
CrysAlisPro, Agilent Technologies,
Version 1.171.36.32 (release 02-08-2013 CrysAlis171 .NET)
(compiled Aug  2 2013,16:46:58)
;
_computing_data_collection
;
CrysAlisPro, Agilent Technologies,
Version 1.171.36.32 (release 02-08-2013 CrysAlis171 .NET)
(compiled Aug  2 2013,16:46:58)
;
_computing_data_reduction
;
CrysAlisPro, Agilent Technologies,
Version 1.171.36.32 (release 02-08-2013 CrysAlis171 .NET)
(compiled Aug  2 2013,16:46:58)
;
_computing_molecular_graphics
;
O. V. Dolomanov, L. J. Bourhis, R. J. Gildea, J. A. K. Howard and H. Puschmann,
OLEX2: a complete structure solution, refinement and analysis program.
J. Appl. Cryst. (2009). 42, 339-341.
;
_computing_publication_material
;
O. V. Dolomanov, L. J. Bourhis, R. J. Gildea, J. A. K. Howard and H. Puschmann,
OLEX2: a complete structure solution, refinement and analysis program.
J. Appl. Cryst. (2009). 42, 339-341.
;
_computing_structure_refinement
;
SHELXL, G.M. Sheldrick, Acta Cryst.
(2008). A64, 112-122
;
_computing_structure_solution 'SHELXS-97 (Sheldrick, 1990)'
_diffrn_ambient_temperature 100(2)
_diffrn_detector_area_resol_mean 10.3829
_diffrn_measured_fraction_theta_full 0.9973
_diffrn_measured_fraction_theta_max 0.9973
_diffrn_measurement_details
;
  1 omega  -13.00   33.00   1.0000    1.0000
omega____ theta____ kappa____ phi______ frames
    -      -40.3787   77.0000   60.0000 46

  2 omega -113.00  -11.00   1.0000    1.0000
omega____ theta____ kappa____ phi______ frames
    -      -40.3787  -57.0000 -150.0000 102

  3 omega  -41.00  -15.00   1.0000    1.0000
omega____ theta____ kappa____ phi______ frames
    -      -40.3787   38.0000 -180.0000 26

  4 omega  -48.00   35.00   1.0000    1.0000
omega____ theta____ kappa____ phi______ frames
    -      -40.3787   38.0000    0.0000 83

  5 omega   30.00  109.00   1.0000    1.0000
omega____ theta____ kappa____ phi______ frames
    -      113.0000  -95.0000  -60.0000 79

  6 omega   89.00  178.00   1.0000    1.0000
omega____ theta____ kappa____ phi______ frames
    -      113.0000   45.0000   90.0000 89

  7 omega   49.00   94.00   1.0000    1.0000
omega____ theta____ kappa____ phi______ frames
    -      113.0000  -45.0000 -180.0000 45

  8 omega  122.00  147.00   1.0000    1.0000
omega____ theta____ kappa____ phi______ frames
    -      113.0000  -77.0000  -60.0000 25

  9 omega   73.00   98.00   1.0000    1.0000
omega____ theta____ kappa____ phi______ frames
    -      113.0000  -45.0000   30.0000 25

 10 omega   99.00  136.00   1.0000    1.0000
omega____ theta____ kappa____ phi______ frames
    -      113.0000  -61.0000  -90.0000 37

 11 omega  103.00  159.00   1.0000    1.0000
omega____ theta____ kappa____ phi______ frames
    -      113.0000   61.0000  150.0000 56

 12 omega   59.00   86.00   1.0000    1.0000
omega____ theta____ kappa____ phi______ frames
    -      113.0000  -45.0000  -60.0000 27

 13 omega  116.00  162.00   1.0000    1.0000
omega____ theta____ kappa____ phi______ frames
    -      113.0000  112.0000   30.0000 46

 14 omega   58.00   83.00   1.0000    1.0000
omega____ theta____ kappa____ phi______ frames
    -      113.0000  -30.0000 -180.0000 25

 15 omega   52.00   86.00   1.0000    1.0000
omega____ theta____ kappa____ phi______ frames
    -      113.0000  -95.0000  -90.0000 34

 16 omega   38.00   80.00   1.0000    1.0000
omega____ theta____ kappa____ phi______ frames
    -      113.0000  -30.0000   60.0000 42

 17 omega  109.00  163.00   1.0000    1.0000
omega____ theta____ kappa____ phi______ frames
    -      113.0000   45.0000   30.0000 54

 18 omega   51.00   78.00   1.0000    1.0000
omega____ theta____ kappa____ phi______ frames
    -      113.0000  -77.0000  -60.0000 27

 19 omega   43.00   82.00   1.0000    1.0000
omega____ theta____ kappa____ phi______ frames
    -      113.0000  -30.0000  -60.0000 39

 20 omega   43.00  104.00   1.0000    1.0000
omega____ theta____ kappa____ phi______ frames
    -      113.0000  -61.0000  150.0000 61

 21 omega   58.00   83.00   1.0000    1.0000
omega____ theta____ kappa____ phi______ frames
    -      113.0000  -30.0000 -120.0000 25
;
_diffrn_measurement_device_type 'SuperNova, Dual, Cu at zero, Atlas'
_diffrn_measurement_method '\w scans'
_diffrn_orient_matrix_UB_11 -0.1033986000
_diffrn_orient_matrix_UB_12 -0.0083330000
_diffrn_orient_matrix_UB_13 -0.0733270000
_diffrn_orient_matrix_UB_21 -0.1197007000
_diffrn_orient_matrix_UB_22 -0.0561086000
_diffrn_orient_matrix_UB_23 0.0427402000
_diffrn_orient_matrix_UB_31 -0.0445605000
_diffrn_orient_matrix_UB_32 0.1697211000
_diffrn_orient_matrix_UB_33 0.0104831000
_diffrn_radiation_monochromator mirror
_diffrn_radiation_type 'Cu K\a'
_diffrn_radiation_wavelength 1.5418
_diffrn_reflns_av_R_equivalents 0.0169
_diffrn_reflns_av_unetI/netI 0.0162
_diffrn_reflns_limit_h_max 11
_diffrn_reflns_limit_h_min -11
_diffrn_reflns_limit_k_max 10
_diffrn_reflns_limit_k_min -7
_diffrn_reflns_limit_l_max 22
_diffrn_reflns_limit_l_min -22
_diffrn_reflns_number 8087
_diffrn_reflns_theta_full 69.99
_diffrn_reflns_theta_max 69.99
_diffrn_reflns_theta_min 4.91
_diffrn_source 'SuperNova (Cu) X-ray Source'
_exptl_absorpt_coefficient_mu 0.914
_exptl_absorpt_correction_T_max 1.00000
_exptl_absorpt_correction_T_min 0.87955
_exptl_absorpt_correction_type multi-scan
_exptl_absorpt_process_details
;
CrysAlisPro, Agilent Technologies,
Version 1.171.36.32 (release 02-08-2013 CrysAlis171 .NET)
(compiled Aug  2 2013,16:46:58)
Empirical absorption correction using spherical harmonics,
 implemented in SCALE3 ABSPACK scaling algorithm.
;
_exptl_crystal_colour colorless
_exptl_crystal_density_diffrn 1.381
_exptl_crystal_density_method 'not measured'
_exptl_crystal_description prizm
_exptl_crystal_F_000 640
_exptl_crystal_size_max 0.30
_exptl_crystal_size_mid 0.16
_exptl_crystal_size_min 0.08
_refine_diff_density_max 0.277
_refine_diff_density_min -0.189
_refine_diff_density_rms 0.044
_refine_ls_extinction_method none
_refine_ls_goodness_of_fit_ref 1.046
_refine_ls_hydrogen_treatment constr
_refine_ls_matrix_type full
_refine_ls_number_parameters 202
_refine_ls_number_reflns 2800
_refine_ls_number_restraints 0
_refine_ls_restrained_S_all 1.046
_refine_ls_R_factor_all 0.0353
_refine_ls_R_factor_gt 0.0322
_refine_ls_shift/su_max 0.000
_refine_ls_shift/su_mean 0.000
_refine_ls_structure_factor_coef Fsqd
_refine_ls_weighting_details 'calc w=1/[\s^2^(Fo^2^)+(0.0407P)^2^+0.5769P] where P=(Fo^2^+2Fc^2^)/3'
_refine_ls_weighting_scheme calc
_refine_ls_wR_factor_gt 0.0798
_refine_ls_wR_factor_ref 0.0827
_reflns_number_gt 2555
_reflns_number_total 2800
_reflns_threshold_expression >2sigma(I)
_cod_data_source_file c6ob00588h2.cif
_cod_data_source_block smi4
_cod_depositor_comments 'Adding full bibliography for 7155074--7155075.cif.'
_cod_database_code 7155075
_chemical_oxdiff_formula 'C16 H15 N1 O6'
_reflns_odcompleteness_completeness 94.80
_reflns_odcompleteness_iscentric 1
_reflns_odcompleteness_theta 80.95

loop_
_space_group_symop_id
_space_group_symop_operation_xyz
1 'x, y, z'
2 '-x+1/2, y+1/2, -z+1/2'
3 '-x, -y, -z'
4 'x-1/2, -y-1/2, z-1/2'

loop_
_atom_site_label
_atom_site_type_symbol
_atom_site_fract_x
_atom_site_fract_y
_atom_site_fract_z
_atom_site_U_iso_or_equiv
_atom_site_adp_type
_atom_site_occupancy
_atom_site_symmetry_multiplicity
_atom_site_calc_flag
_atom_site_refinement_flags
O2 O 0.16280(9) 0.51443(9) 0.14445(4) 0.0199(2) Uani 1 1 d .
O3 O 0.36904(9) 0.15102(10) 0.12164(5) 0.0226(2) Uani 1 1 d .
O6 O -0.04703(9) 0.00131(10) 0.10002(5) 0.0202(2) Uani 1 1 d .
O5 O -0.14599(9) 0.20254(11) 0.15314(5) 0.0259(2) Uani 1 1 d .
O4 O 0.43257(8) 0.22152(10) 0.24100(5) 0.01955(19) Uani 1 1 d .
O1 O 0.08195(10) 0.32427(10) 0.06530(5) 0.0257(2) Uani 1 1 d .
N1 N 0.17469(10) 0.32133(11) 0.26387(5) 0.0135(2) Uani 1 1 d .
C9 C 0.03851(13) 0.27808(14) 0.39977(6) 0.0187(2) Uani 1 1 d .
H9 H 0.1000 0.3624 0.4001 0.022 Uiso 1 1 calc R
C1 C 0.19219(11) 0.25939(13) 0.18886(6) 0.0126(2) Uani 1 1 d .
C7 C -0.12356(14) 0.12419(16) 0.45972(7) 0.0246(3) Uani 1 1 d .
H7 H -0.1701 0.1058 0.5006 0.030 Uiso 1 1 calc R
C8 C -0.03071(14) 0.24921(15) 0.46048(7) 0.0225(3) Uani 1 1 d .
H8 H -0.0150 0.3137 0.5018 0.027 Uiso 1 1 calc R
C2 C 0.09019(11) 0.12021(13) 0.20214(6) 0.0129(2) Uani 1 1 d .
H2 H 0.1390 0.0197 0.2088 0.016 Uiso 1 1 calc R
C5 C -0.07746(12) 0.05402(14) 0.33775(7) 0.0183(2) Uani 1 1 d .
H5 H -0.0926 -0.0116 0.2968 0.022 Uiso 1 1 calc R
C10 C 0.13749(11) 0.36810(13) 0.12515(6) 0.0143(2) Uani 1 1 d .
C11 C 0.10856(14) 0.62901(14) 0.08876(7) 0.0235(3) Uani 1 1 d .
H11A H 0.1569 0.6178 0.0461 0.035 Uiso 1 1 calc R
H11B H 0.1249 0.7315 0.1090 0.035 Uiso 1 1 calc R
H11C H 0.0081 0.6133 0.0744 0.035 Uiso 1 1 calc R
C6 C -0.14763(13) 0.02650(15) 0.39872(7) 0.0233(3) Uani 1 1 d .
H6 H -0.2102 -0.0568 0.3985 0.028 Uiso 1 1 calc R
C13 C 0.57323(13) 0.15458(17) 0.23965(8) 0.0286(3) Uani 1 1 d .
H13A H 0.6111 0.1911 0.1966 0.043 Uiso 1 1 calc R
H13B H 0.5659 0.0433 0.2379 0.043 Uiso 1 1 calc R
H13C H 0.6355 0.1851 0.2835 0.043 Uiso 1 1 calc R
C4 C 0.01547(12) 0.17984(13) 0.33796(6) 0.0150(2) Uani 1 1 d .
C3 C 0.08854(11) 0.20871(13) 0.27379(6) 0.0133(2) Uani 1 1 d .
C12 C 0.34187(12) 0.20446(13) 0.17900(6) 0.0148(2) Uani 1 1 d .
C15 C -0.16933(15) -0.00157(17) 0.04214(7) 0.0286(3) Uani 1 1 d .
H15A H -0.1605 -0.0874 0.0094 0.043 Uiso 1 1 calc R
H15B H -0.1733 0.0938 0.0146 0.043 Uiso 1 1 calc R
H15C H -0.2550 -0.0130 0.0642 0.043 Uiso 1 1 calc R
C14 C -0.04835(12) 0.11412(13) 0.14984(6) 0.0156(2) Uani 1 1 d .

loop_
_atom_site_aniso_label
_atom_site_aniso_U_11
_atom_site_aniso_U_22
_atom_site_aniso_U_33
_atom_site_aniso_U_23
_atom_site_aniso_U_13
_atom_site_aniso_U_12
O2 0.0277(5) 0.0133(4) 0.0161(4) 0.0020(3) -0.0055(3) -0.0005(3)
O3 0.0247(4) 0.0260(5) 0.0190(4) -0.0002(4) 0.0094(3) 0.0041(4)
O6 0.0234(4) 0.0180(4) 0.0177(4) -0.0041(3) -0.0026(3) -0.0020(3)
O5 0.0181(4) 0.0325(5) 0.0256(5) -0.0051(4) -0.0018(3) 0.0070(4)
O4 0.0129(4) 0.0239(4) 0.0211(4) 0.0008(3) -0.0001(3) 0.0028(3)
O1 0.0411(5) 0.0193(4) 0.0138(4) 0.0005(3) -0.0061(4) -0.0022(4)
N1 0.0146(4) 0.0159(5) 0.0100(4) 0.0005(4) 0.0016(3) 0.0015(4)
C9 0.0215(6) 0.0171(6) 0.0178(6) 0.0012(4) 0.0044(5) 0.0012(4)
C1 0.0141(5) 0.0129(5) 0.0107(5) -0.0006(4) 0.0013(4) -0.0005(4)
C7 0.0259(6) 0.0291(7) 0.0215(6) 0.0073(5) 0.0124(5) 0.0052(5)
C8 0.0289(6) 0.0230(6) 0.0170(6) 0.0000(5) 0.0083(5) 0.0050(5)
C2 0.0135(5) 0.0127(5) 0.0126(5) 0.0012(4) 0.0020(4) 0.0000(4)
C5 0.0185(5) 0.0181(6) 0.0183(6) 0.0010(5) 0.0024(4) 0.0009(5)
C10 0.0146(5) 0.0152(5) 0.0133(5) 0.0002(4) 0.0031(4) 0.0001(4)
C11 0.0338(7) 0.0154(6) 0.0187(6) 0.0049(5) -0.0049(5) 0.0022(5)
C6 0.0207(6) 0.0230(6) 0.0273(7) 0.0069(5) 0.0070(5) -0.0016(5)
C13 0.0139(6) 0.0300(7) 0.0414(8) 0.0038(6) 0.0020(5) 0.0058(5)
C4 0.0147(5) 0.0162(5) 0.0145(5) 0.0031(4) 0.0029(4) 0.0035(4)
C3 0.0127(5) 0.0141(5) 0.0126(5) 0.0012(4) -0.0001(4) 0.0033(4)
C12 0.0162(5) 0.0123(5) 0.0164(5) 0.0034(4) 0.0040(4) -0.0009(4)
C15 0.0286(7) 0.0305(7) 0.0235(7) -0.0046(5) -0.0080(5) -0.0069(5)
C14 0.0162(5) 0.0157(5) 0.0149(5) 0.0008(4) 0.0022(4) -0.0023(4)

loop_
_atom_type_symbol
_atom_type_description
_atom_type_scat_dispersion_real
_atom_type_scat_dispersion_imag
_atom_type_scat_source
C C 0.0181 0.0091 'International Tables Vol C Tables 4.2.6.8 and 6.1.1.4'
H H 0.0000 0.0000 'International Tables Vol C Tables 4.2.6.8 and 6.1.1.4'
N N 0.0311 0.0180 'International Tables Vol C Tables 4.2.6.8 and 6.1.1.4'
O O 0.0492 0.0322 'International Tables Vol C Tables 4.2.6.8 and 6.1.1.4'

loop_
_geom_angle_atom_site_label_1
_geom_angle_atom_site_label_2
_geom_angle_atom_site_label_3
_geom_angle
C10 O2 C11 115.35(9)
C14 O6 C15 115.09(10)
C12 O4 C13 115.23(10)
C3 N1 C1 90.79(9)
C8 C9 H9 120.1
C8 C9 C4 119.70(11)
C4 C9 H9 120.1
N1 C1 C2 88.93(8)
N1 C1 C10 113.97(9)
N1 C1 C3 40.55(6)
N1 C1 C12 116.20(9)
C2 C1 C3 48.40(6)
C10 C1 C2 115.67(9)
C10 C1 C3 124.98(8)
C10 C1 C12 108.77(9)
C12 C1 C2 112.40(9)
C12 C1 C3 126.16(8)
C8 C7 H7 119.7
C6 C7 H7 119.7
C6 C7 C8 120.69(11)
C9 C8 C7 120.11(12)
C9 C8 H8 119.9
C7 C8 H8 119.9
C1 C2 H2 113.6
C3 C2 C1 80.28(8)
C3 C2 H2 113.6
C14 C2 C1 115.21(9)
C14 C2 H2 113.6
C14 C2 C3 116.57(9)
C6 C5 H5 119.9
C6 C5 C4 120.13(11)
C4 C5 H5 119.9
O2 C10 C1 110.73(9)
O1 C10 O2 125.49(10)
O1 C10 C1 123.76(10)
O2 C11 H11A 109.5
O2 C11 H11B 109.5
O2 C11 H11C 109.5
H11A C11 H11B 109.5
H11A C11 H11C 109.5
H11B C11 H11C 109.5
C7 C6 C5 119.51(12)
C7 C6 H6 120.2
C5 C6 H6 120.2
O4 C13 H13A 109.5
O4 C13 H13B 109.5
O4 C13 H13C 109.5
H13A C13 H13B 109.5
H13A C13 H13C 109.5
H13B C13 H13C 109.5
C9 C4 C3 120.16(10)
C5 C4 C9 119.85(11)
C5 C4 C3 119.99(10)
N1 C3 C1 48.66(6)
N1 C3 C2 99.97(9)
N1 C3 C4 128.12(10)
C2 C3 C1 51.32(6)
C4 C3 C1 176.77(9)
C4 C3 C2 131.90(10)
O3 C12 O4 126.10(11)
O3 C12 C1 122.44(10)
O4 C12 C1 111.45(9)
O6 C15 H15A 109.5
O6 C15 H15B 109.5
O6 C15 H15C 109.5
H15A C15 H15B 109.5
H15A C15 H15C 109.5
H15B C15 H15C 109.5
O6 C14 C2 111.37(9)
O5 C14 O6 125.17(11)
O5 C14 C2 123.46(10)

loop_
_geom_bond_atom_site_label_1
_geom_bond_atom_site_label_2
_geom_bond_distance
O2 C10 1.3202(14)
O2 C11 1.4548(14)
O3 C12 1.2015(14)
O6 C15 1.4515(15)
O6 C14 1.3298(14)
O5 C14 1.2055(15)
O4 C13 1.4548(14)
O4 C12 1.3261(14)
O1 C10 1.2014(14)
N1 C1 1.4966(13)
N1 C3 1.2959(15)
C9 H9 0.9300
C9 C8 1.3847(17)
C9 C4 1.3995(17)
C1 C2 1.5787(15)
C1 C10 1.5227(15)
C1 C3 1.9931(16)
C1 C12 1.5287(15)
C7 H7 0.9300
C7 C8 1.3883(19)
C7 C6 1.3856(19)
C8 H8 0.9300
C2 H2 0.9800
C2 C3 1.5121(15)
C2 C14 1.5090(15)
C5 H5 0.9300
C5 C6 1.3921(17)
C5 C4 1.3950(17)
C11 H11A 0.9600
C11 H11B 0.9600
C11 H11C 0.9600
C6 H6 0.9300
C13 H13A 0.9600
C13 H13B 0.9600
C13 H13C 0.9600
C4 C3 1.4607(15)
C15 H15A 0.9600
C15 H15B 0.9600
C15 H15C 0.9600

loop_
_geom_torsion_atom_site_label_1
_geom_torsion_atom_site_label_2
_geom_torsion_atom_site_label_3
_geom_torsion_atom_site_label_4
_geom_torsion
N1 C1 C2 C3 1.15(7)
N1 C1 C2 C14 116.04(9)
N1 C1 C10 O2 36.49(13)
N1 C1 C10 O1 -145.01(11)
N1 C1 C3 C2 -178.23(11)
N1 C1 C3 C4 6.1(16)
N1 C1 C12 O3 179.24(10)
N1 C1 C12 O4 0.28(13)
C9 C4 C3 N1 -2.00(17)
C9 C4 C3 C1 -7.8(16)
C9 C4 C3 C2 176.73(11)
C1 N1 C3 C2 1.40(9)
C1 N1 C3 C4 -179.56(11)
C1 C2 C3 N1 -1.35(8)
C1 C2 C3 C4 179.67(12)
C1 C2 C14 O6 105.79(11)
C1 C2 C14 O5 -73.38(14)
C8 C9 C4 C5 0.30(17)
C8 C9 C4 C3 -179.66(11)
C8 C7 C6 C5 0.20(19)
C2 C1 C10 O2 137.51(9)
C2 C1 C10 O1 -43.99(15)
C2 C1 C3 N1 178.23(11)
C2 C1 C3 C4 -175.7(16)
C2 C1 C12 O3 78.86(13)
C2 C1 C12 O4 -100.11(10)
C5 C4 C3 N1 178.04(11)
C5 C4 C3 C1 172.2(15)
C5 C4 C3 C2 -3.23(18)
C10 C1 C2 C3 -115.08(10)
C10 C1 C2 C14 -0.18(13)
C10 C1 C3 N1 -86.84(11)
C10 C1 C3 C2 94.92(11)
C10 C1 C3 C4 -80.7(16)
C10 C1 C12 O3 -50.56(14)
C10 C1 C12 O4 130.47(9)
C11 O2 C10 O1 4.41(17)
C11 O2 C10 C1 -177.12(9)
C6 C7 C8 C9 0.35(19)
C6 C5 C4 C9 0.26(17)
C6 C5 C4 C3 -179.78(10)
C13 O4 C12 O3 -6.25(17)
C13 O4 C12 C1 172.67(10)
C4 C9 C8 C7 -0.60(18)
C4 C5 C6 C7 -0.51(18)
C3 N1 C1 C2 -1.32(8)
C3 N1 C1 C10 116.45(10)
C3 N1 C1 C12 -115.87(10)
C3 C1 C2 C14 114.90(11)
C3 C1 C10 O2 81.76(12)
C3 C1 C10 O1 -99.75(13)
C3 C1 C12 O3 132.82(11)
C3 C1 C12 O4 -46.15(13)
C3 C2 C14 O6 -162.67(9)
C3 C2 C14 O5 18.15(16)
C12 C1 C2 C3 119.17(9)
C12 C1 C2 C14 -125.93(10)
C12 C1 C10 O2 -94.91(11)
C12 C1 C10 O1 83.58(13)
C12 C1 C3 N1 89.25(11)
C12 C1 C3 C2 -88.98(11)
C12 C1 C3 C4 95.4(16)
C15 O6 C14 O5 6.04(17)
C15 O6 C14 C2 -173.11(10)
C14 C2 C3 N1 -114.77(10)
C14 C2 C3 C1 -113.42(11)
C14 C2 C3 C4 66.25(15)
